data_4104104
loop_
_publ_author_name
'Yanyan Liu'
'Shaoguang Li'
'Xiao-Juan Yang'
'Peiju Yang'
'Biao Wu'

_publ_section_title
;
 Magnesium-Magnesium Bond Stabilized by a Doubly Reduced \a-Diimine:
 Synthesis and Structure of [K(THF)3]2[LMg-MgL] (L =
 [(2,6-iPr2C6H3)NC(Me)]22-)
;
_journal_name_full 'Journal of the American Chemical Society'
_journal_page_first 4210
_journal_page_last 4211
_journal_paper_doi 10.1021/ja900568c
_journal_volume 131
_journal_year 2009
_chemical_formula_sum 'C88 H144 K2 Mg2 N4 O8'
_chemical_formula_weight 1512.89
_chemical_name_systematic
; 
 ? 
;
_space_group_IT_number 2
_symmetry_cell_setting triclinic
_symmetry_space_group_name_Hall '-P 1'
_symmetry_space_group_name_H-M 'P -1'
_atom_sites_solution_hydrogens geom
_atom_sites_solution_primary direct
_atom_sites_solution_secondary difmap
_audit_creation_method SHELXL-97
_cell_angle_alpha 105.160(3)
_cell_angle_beta 100.332(3)
_cell_angle_gamma 115.281(2)
_cell_formula_units_Z 1
_cell_length_a 13.138(2)
_cell_length_b 13.301(2)
_cell_length_c 15.464(4)
_cell_measurement_temperature 173(2)
_cell_volume 2223.5(8)
_computing_cell_refinement 'Bruker SMART'
_computing_data_collection 'Bruker SMART APEX II'
_computing_data_reduction 'Bruker SAINT'
_computing_structure_refinement 'SHELXL-97 (Sheldrick, 1997)'
_computing_structure_solution 'SHELXS-97 (Sheldrick, 1990)'
_diffrn_ambient_temperature 173(2)
_diffrn_measured_fraction_theta_full 0.969
_diffrn_measured_fraction_theta_max 0.969
_diffrn_measurement_device_type 'Bruker APEX II area detector'
_diffrn_measurement_method '\w scans'
_diffrn_radiation_monochromator graphite
_diffrn_radiation_source 'fine-focus sealed tube'
_diffrn_radiation_type MoK\a
_diffrn_radiation_wavelength 0.71073
_diffrn_reflns_av_R_equivalents 0.0365
_diffrn_reflns_av_sigmaI/netI 0.0625
_diffrn_reflns_limit_h_max 16
_diffrn_reflns_limit_h_min -13
_diffrn_reflns_limit_k_max 16
_diffrn_reflns_limit_k_min -16
_diffrn_reflns_limit_l_max 18
_diffrn_reflns_limit_l_min -19
_diffrn_reflns_number 15644
_diffrn_reflns_theta_full 26.13
_diffrn_reflns_theta_max 26.13
_diffrn_reflns_theta_min 1.45
_exptl_absorpt_coefficient_mu 0.174
_exptl_absorpt_correction_T_max 0.9660
_exptl_absorpt_correction_T_min 0.9464
_exptl_absorpt_correction_type multi-scan
_exptl_absorpt_process_details SADABS
_exptl_crystal_colour pink
_exptl_crystal_density_diffrn 1.130
_exptl_crystal_density_method 'not measured'
_exptl_crystal_description block
_exptl_crystal_F_000 826
_exptl_crystal_size_max 0.32
_exptl_crystal_size_mid 0.30
_exptl_crystal_size_min 0.20
_refine_diff_density_max 0.587
_refine_diff_density_min -0.491
_refine_diff_density_rms 0.061
_refine_ls_extinction_method none
_refine_ls_goodness_of_fit_ref 1.033
_refine_ls_hydrogen_treatment constr
_refine_ls_matrix_type full
_refine_ls_number_parameters 469
_refine_ls_number_reflns 8600
_refine_ls_number_restraints 0
_refine_ls_restrained_S_all 1.033
_refine_ls_R_factor_all 0.1019
_refine_ls_R_factor_gt 0.0633
_refine_ls_shift/su_max 0.000
_refine_ls_shift/su_mean 0.000
_refine_ls_structure_factor_coef Fsqd
_refine_ls_weighting_details 'calc w=1/[\s^2^(Fo^2^)+(0.1080P)^2^+1.0366P] where P=(Fo^2^+2Fc^2^)/3'
_refine_ls_weighting_scheme calc
_refine_ls_wR_factor_gt 0.1723
_refine_ls_wR_factor_ref 0.2011
_reflns_number_gt 5708
_reflns_number_total 8600
_reflns_threshold_expression >2sigma(I)
_cod_data_source_file ja900568c_si_002.cif
_cod_data_source_block 1
_cod_original_cell_volume 2223.4(8)
_cod_database_code 4104104

loop_
_symmetry_equiv_pos_as_xyz
'x, y, z'
'-x, -y, -z'

loop_
_atom_site_label
_atom_site_type_symbol
_atom_site_fract_x
_atom_site_fract_y
_atom_site_fract_z
_atom_site_U_iso_or_equiv
_atom_site_adp_type
_atom_site_occupancy
_atom_site_symmetry_multiplicity
_atom_site_calc_flag
_atom_site_refinement_flags
Mg Mg 0.00203(8) 0.48324(7) 0.09034(6) 0.0226(2) Uani 1 1 d .
K K -0.19189(6) 0.50515(7) 0.23245(5) 0.0392(2) Uani 1 1 d .
N1 N -0.0871(2) 0.35102(19) 0.13736(15) 0.0243(5) Uani 1 1 d .
N2 N 0.0743(2) 0.58376(19) 0.23296(15) 0.0244(5) Uani 1 1 d .
O1 O -0.3107(2) 0.5729(2) 0.12248(17) 0.0489(6) Uani 1 1 d .
O2 O -0.3856(2) 0.3607(2) 0.27756(18) 0.0516(6) Uani 1 1 d .
O3 O -0.1825(3) 0.6453(3) 0.40215(19) 0.0676(8) Uani 1 1 d .
O4 O -0.2276(11) -0.0587(9) 0.3448(6) 0.309(7) Uani 1 1 d .
C1 C -0.0457(2) 0.3935(2) 0.23804(19) 0.0240(6) Uani 1 1 d .
C2 C 0.0371(2) 0.5127(2) 0.28681(18) 0.0243(6) Uani 1 1 d .
C3 C -0.1104(3) 0.3109(3) 0.2847(2) 0.0333(7) Uani 1 1 d .
H3A H -0.1652 0.2299 0.2363 0.050 Uiso 1 1 calc R
H3B H -0.1558 0.3412 0.3160 0.050 Uiso 1 1 calc R
H3C H -0.0523 0.3079 0.3319 0.050 Uiso 1 1 calc R
C4 C 0.0740(3) 0.5752(3) 0.3931(2) 0.0341(7) Uani 1 1 d .
H4A H 0.1341 0.6599 0.4126 0.051 Uiso 1 1 calc R
H4B H 0.1077 0.5364 0.4252 0.051 Uiso 1 1 calc R
H4C H 0.0041 0.5698 0.4103 0.051 Uiso 1 1 calc R
C5 C -0.1434(3) 0.2270(2) 0.08516(19) 0.0255(6) Uani 1 1 d .
C6 C -0.2553(3) 0.1690(2) 0.0110(2) 0.0287(6) Uani 1 1 d .
C7 C -0.3112(3) 0.0460(3) -0.0409(2) 0.0406(8) Uani 1 1 d .
H7A H -0.3861 0.0078 -0.0897 0.049 Uiso 1 1 calc R
C8 C -0.2611(3) -0.0216(3) -0.0238(3) 0.0503(9) Uani 1 1 d .
H8A H -0.3020 -0.1058 -0.0591 0.060 Uiso 1 1 calc R
C9 C -0.1515(3) 0.0335(3) 0.0447(2) 0.0420(8) Uani 1 1 d .
H9A H -0.1167 -0.0135 0.0557 0.050 Uiso 1 1 calc R
C10 C -0.0897(3) 0.1564(2) 0.0988(2) 0.0308(6) Uani 1 1 d .
C11 C -0.3171(3) 0.2384(3) -0.0074(2) 0.0318(7) Uani 1 1 d .
H11A H -0.2544 0.3251 0.0175 0.038 Uiso 1 1 calc R
C12 C -0.3803(4) 0.2018(4) -0.1121(3) 0.0568(10) Uani 1 1 d .
H12A H -0.3233 0.2096 -0.1466 0.085 Uiso 1 1 calc R
H12B H -0.4130 0.2541 -0.1194 0.085 Uiso 1 1 calc R
H12C H -0.4453 0.1182 -0.1380 0.085 Uiso 1 1 calc R
C13 C -0.4037(4) 0.2274(4) 0.0474(3) 0.0586(10) Uani 1 1 d .
H13A H -0.4430 0.2729 0.0350 0.088 Uiso 1 1 calc R
H13B H -0.3601 0.2597 0.1156 0.088 Uiso 1 1 calc R
H13C H -0.4641 0.1426 0.0270 0.088 Uiso 1 1 calc R
C14 C 0.0382(3) 0.2156(3) 0.1646(2) 0.0342(7) Uani 1 1 d .
H14A H 0.0535 0.2872 0.2182 0.041 Uiso 1 1 calc R
C15 C 0.1247(3) 0.2596(4) 0.1114(3) 0.0563(10) Uani 1 1 d .
H15A H 0.1086 0.3123 0.0843 0.084 Uiso 1 1 calc R
H15B H 0.1140 0.1905 0.0602 0.084 Uiso 1 1 calc R
H15C H 0.2068 0.3042 0.1555 0.084 Uiso 1 1 calc R
C16 C 0.0640(4) 0.1341(4) 0.2069(3) 0.0632(12) Uani 1 1 d .
H16A H 0.0089 0.1058 0.2414 0.095 Uiso 1 1 calc R
H16B H 0.1463 0.1790 0.2507 0.095 Uiso 1 1 calc R
H16C H 0.0533 0.0649 0.1557 0.095 Uiso 1 1 calc R
C17 C 0.1762(3) 0.7004(2) 0.27930(18) 0.0265(6) Uani 1 1 d .
C18 C 0.1673(3) 0.8010(2) 0.2750(2) 0.0283(6) Uani 1 1 d .
C19 C 0.2663(3) 0.9150(3) 0.3198(2) 0.0392(8) Uani 1 1 d .
H19A H 0.2588 0.9820 0.3165 0.047 Uiso 1 1 calc R
C20 C 0.3756(3) 0.9342(3) 0.3692(3) 0.0458(9) Uani 1 1 d .
H20A H 0.4422 1.0133 0.4008 0.055 Uiso 1 1 calc R
C21 C 0.3862(3) 0.8359(3) 0.3717(2) 0.0417(8) Uani 1 1 d .
H21A H 0.4613 0.8484 0.4054 0.050 Uiso 1 1 calc R
C22 C 0.2901(3) 0.7193(3) 0.32628(19) 0.0305(6) Uani 1 1 d .
C23 C 0.0499(3) 0.7889(3) 0.2239(2) 0.0333(7) Uani 1 1 d .
H23A H -0.0102 0.7012 0.1932 0.040 Uiso 1 1 calc R
C24 C 0.0588(3) 0.8384(3) 0.1460(3) 0.0495(9) Uani 1 1 d .
H24A H -0.0186 0.8287 0.1151 0.074 Uiso 1 1 calc R
H24B H 0.0814 0.7946 0.0989 0.074 Uiso 1 1 calc R
H24C H 0.1195 0.9239 0.1736 0.074 Uiso 1 1 calc R
C25 C 0.0042(4) 0.8474(4) 0.2935(3) 0.0586(10) Uani 1 1 d .
H25A H -0.0714 0.8381 0.2587 0.088 Uiso 1 1 calc R
H25B H 0.0631 0.9331 0.3272 0.088 Uiso 1 1 calc R
H25C H -0.0085 0.8087 0.3396 0.088 Uiso 1 1 calc R
C26 C 0.3115(3) 0.6147(3) 0.3216(2) 0.0340(7) Uani 1 1 d .
H26A H 0.2328 0.5422 0.3069 0.041 Uiso 1 1 calc R
C27 C 0.3590(4) 0.5887(3) 0.2395(3) 0.0511(9) Uani 1 1 d .
H27A H 0.3037 0.5755 0.1805 0.077 Uiso 1 1 calc R
H27B H 0.3659 0.5167 0.2324 0.077 Uiso 1 1 calc R
H27C H 0.4376 0.6574 0.2533 0.077 Uiso 1 1 calc R
C28 C 0.3957(4) 0.6341(4) 0.4131(3) 0.0600(11) Uani 1 1 d .
H28A H 0.3649 0.6509 0.4651 0.090 Uiso 1 1 calc R
H28B H 0.4748 0.7023 0.4274 0.090 Uiso 1 1 calc R
H28C H 0.4017 0.5616 0.4059 0.090 Uiso 1 1 calc R
C29 C -0.3035(4) 0.5643(4) 0.0294(3) 0.0542(10) Uani 1 1 d .
H29A H -0.3516 0.4796 -0.0160 0.065 Uiso 1 1 calc R
H29B H -0.2197 0.5955 0.0310 0.065 Uiso 1 1 calc R
C30 C -0.3521(4) 0.6392(4) 0.0006(3) 0.0565(10) Uani 1 1 d .
H30A H -0.3121 0.6762 -0.0402 0.068 Uiso 1 1 calc R
H30B H -0.4392 0.5904 -0.0334 0.068 Uiso 1 1 calc R
C31 C -0.3239(4) 0.7314(4) 0.0929(3) 0.0607(11) Uani 1 1 d .
H31A H -0.3784 0.7646 0.0884 0.073 Uiso 1 1 calc R
H31B H -0.2404 0.7980 0.1154 0.073 Uiso 1 1 calc R
C32 C -0.3424(4) 0.6626(3) 0.1577(3) 0.0504(9) Uani 1 1 d .
H32A H -0.2907 0.7166 0.2242 0.060 Uiso 1 1 calc R
H32B H -0.4267 0.6247 0.1553 0.060 Uiso 1 1 calc R
C33 C -0.2059(6) 0.7406(5) 0.4330(4) 0.0953(18) Uani 1 1 d .
H33A H -0.2789 0.7243 0.3864 0.114 Uiso 1 1 calc R
H33B H -0.1384 0.8166 0.4383 0.114 Uiso 1 1 calc R
C34 C -0.2219(7) 0.7515(7) 0.5253(4) 0.112(2) Uani 1 1 d .
H34A H -0.2976 0.7509 0.5247 0.134 Uiso 1 1 calc R
H34B H -0.1549 0.8269 0.5759 0.134 Uiso 1 1 calc R
C35 C -0.2243(8) 0.6458(6) 0.5405(4) 0.126(3) Uani 1 1 d .
H35A H -0.1758 0.6691 0.6067 0.151 Uiso 1 1 calc R
H35B H -0.3072 0.5842 0.5287 0.151 Uiso 1 1 calc R
C36 C -0.1759(5) 0.5995(5) 0.4754(3) 0.0746(13) Uani 1 1 d .
H36A H -0.0919 0.6252 0.5084 0.089 Uiso 1 1 calc R
H36B H -0.2222 0.5105 0.4480 0.089 Uiso 1 1 calc R
C37 C -0.4756(4) 0.3917(4) 0.2639(3) 0.0612(11) Uani 1 1 d .
H37A H -0.5234 0.3567 0.1957 0.073 Uiso 1 1 calc R
H37B H -0.4401 0.4801 0.2871 0.073 Uiso 1 1 calc R
C38 C -0.5519(4) 0.3413(4) 0.3198(3) 0.0658(12) Uani 1 1 d .
H38A H -0.6341 0.3254 0.2932 0.079 Uiso 1 1 calc R
H38B H -0.5176 0.3964 0.3874 0.079 Uiso 1 1 calc R
C39 C -0.5500(4) 0.2266(4) 0.3087(3) 0.0603(11) Uani 1 1 d .
H39A H -0.6158 0.1590 0.2518 0.072 Uiso 1 1 calc R
H39B H -0.5570 0.2062 0.3654 0.072 Uiso 1 1 calc R
C40 C -0.4299(4) 0.2539(4) 0.2981(3) 0.0582(10) Uani 1 1 d .
H40A H -0.3742 0.2666 0.3575 0.070 Uiso 1 1 calc R
H40B H -0.4384 0.1861 0.2457 0.070 Uiso 1 1 calc R
C41 C -0.1635(13) 0.0229(10) 0.4219(10) 0.298(11) Uani 1 1 d .
H41A H -0.0826 0.0682 0.4191 0.357 Uiso 1 1 calc R
H41B H -0.1570 -0.0120 0.4705 0.357 Uiso 1 1 calc R
C42 C -0.2914(10) -0.0265(8) 0.2969(5) 0.170(4) Uani 1 1 d .
H42A H -0.3733 -0.0951 0.2610 0.204 Uiso 1 1 calc R
H42B H -0.2549 0.0029 0.2514 0.204 Uiso 1 1 calc R
C43 C -0.2940(7) 0.0708(8) 0.3678(9) 0.157(4) Uani 1 1 d .
H43A H -0.2744 0.1418 0.3504 0.188 Uiso 1 1 calc R
H43B H -0.3714 0.0431 0.3793 0.188 Uiso 1 1 calc R
C44 C -0.1998(14) 0.0928(10) 0.4468(6) 0.220(6) Uani 1 1 d .
H44A H -0.1335 0.1766 0.4694 0.264 Uiso 1 1 calc R
H44B H -0.2300 0.0819 0.4998 0.264 Uiso 1 1 calc R

loop_
_atom_site_aniso_label
_atom_site_aniso_U_11
_atom_site_aniso_U_22
_atom_site_aniso_U_33
_atom_site_aniso_U_23
_atom_site_aniso_U_13
_atom_site_aniso_U_12
Mg 0.0261(5) 0.0197(4) 0.0219(4) 0.0081(4) 0.0087(4) 0.0109(4)
K 0.0425(4) 0.0526(4) 0.0455(4) 0.0269(3) 0.0234(3) 0.0347(4)
N1 0.0275(12) 0.0193(11) 0.0245(11) 0.0076(9) 0.0077(9) 0.0111(10)
N2 0.0284(12) 0.0191(11) 0.0221(11) 0.0066(9) 0.0065(9) 0.0102(10)
O1 0.0602(16) 0.0610(15) 0.0475(14) 0.0282(12) 0.0218(12) 0.0427(14)
O2 0.0500(15) 0.0574(15) 0.0676(17) 0.0340(13) 0.0339(13) 0.0323(13)
O3 0.100(2) 0.0762(19) 0.0531(16) 0.0301(14) 0.0447(16) 0.0551(18)
O4 0.437(15) 0.326(11) 0.148(6) -0.061(6) -0.069(8) 0.331(12)
C1 0.0287(15) 0.0247(14) 0.0284(14) 0.0128(11) 0.0129(11) 0.0186(12)
C2 0.0277(14) 0.0273(14) 0.0226(13) 0.0094(11) 0.0089(11) 0.0176(12)
C3 0.0385(17) 0.0321(16) 0.0355(16) 0.0174(13) 0.0175(13) 0.0182(14)
C4 0.0414(18) 0.0344(16) 0.0265(15) 0.0101(12) 0.0117(13) 0.0197(14)
C5 0.0293(15) 0.0212(13) 0.0283(14) 0.0120(11) 0.0139(12) 0.0113(12)
C6 0.0267(15) 0.0236(14) 0.0328(15) 0.0100(12) 0.0123(12) 0.0093(12)
C7 0.0347(18) 0.0273(16) 0.0433(18) 0.0070(14) 0.0060(14) 0.0082(14)
C8 0.051(2) 0.0185(15) 0.061(2) 0.0037(15) 0.0086(18) 0.0097(15)
C9 0.049(2) 0.0246(15) 0.052(2) 0.0130(14) 0.0131(16) 0.0203(15)
C10 0.0365(17) 0.0236(14) 0.0347(16) 0.0112(12) 0.0136(13) 0.0162(13)
C11 0.0246(15) 0.0278(15) 0.0370(16) 0.0120(13) 0.0070(12) 0.0094(13)
C12 0.074(3) 0.067(3) 0.043(2) 0.0212(18) 0.0139(19) 0.048(2)
C13 0.065(3) 0.083(3) 0.065(3) 0.044(2) 0.039(2) 0.053(2)
C14 0.0400(18) 0.0315(16) 0.0366(16) 0.0108(13) 0.0105(13) 0.0246(14)
C15 0.040(2) 0.073(3) 0.056(2) 0.021(2) 0.0161(17) 0.030(2)
C16 0.072(3) 0.054(2) 0.068(3) 0.026(2) 0.003(2) 0.041(2)
C17 0.0288(15) 0.0247(14) 0.0227(13) 0.0049(11) 0.0094(11) 0.0127(12)
C18 0.0297(15) 0.0228(14) 0.0302(15) 0.0066(11) 0.0098(12) 0.0132(12)
C19 0.0389(18) 0.0241(15) 0.0499(19) 0.0098(14) 0.0124(15) 0.0150(14)
C20 0.0304(18) 0.0259(16) 0.058(2) 0.0009(15) 0.0074(16) 0.0061(14)
C21 0.0295(17) 0.0415(18) 0.0386(18) 0.0038(14) 0.0016(13) 0.0149(15)
C22 0.0292(15) 0.0305(15) 0.0260(14) 0.0051(12) 0.0072(12) 0.0140(13)
C23 0.0310(16) 0.0260(15) 0.0441(18) 0.0145(13) 0.0109(13) 0.0151(13)
C24 0.054(2) 0.056(2) 0.054(2) 0.0292(18) 0.0216(18) 0.0336(19)
C25 0.049(2) 0.085(3) 0.054(2) 0.024(2) 0.0207(18) 0.044(2)
C26 0.0330(16) 0.0382(17) 0.0398(17) 0.0172(14) 0.0131(13) 0.0235(14)
C27 0.070(3) 0.054(2) 0.057(2) 0.0234(18) 0.035(2) 0.047(2)
C28 0.066(3) 0.070(3) 0.055(2) 0.027(2) 0.008(2) 0.046(2)
C29 0.060(2) 0.073(3) 0.052(2) 0.031(2) 0.0262(19) 0.045(2)
C30 0.056(2) 0.078(3) 0.055(2) 0.041(2) 0.0252(19) 0.038(2)
C31 0.053(2) 0.057(2) 0.077(3) 0.030(2) 0.014(2) 0.033(2)
C32 0.057(2) 0.055(2) 0.046(2) 0.0175(17) 0.0166(17) 0.035(2)
C33 0.156(6) 0.111(4) 0.079(3) 0.050(3) 0.075(4) 0.095(4)
C34 0.168(6) 0.162(6) 0.068(3) 0.048(4) 0.065(4) 0.123(6)
C35 0.213(8) 0.094(4) 0.087(4) 0.043(3) 0.100(5) 0.067(5)
C36 0.093(4) 0.087(3) 0.052(3) 0.030(2) 0.026(2) 0.049(3)
C37 0.053(2) 0.074(3) 0.076(3) 0.046(2) 0.026(2) 0.037(2)
C38 0.044(2) 0.072(3) 0.087(3) 0.036(2) 0.029(2) 0.028(2)
C39 0.058(3) 0.052(2) 0.054(2) 0.0206(19) 0.0199(19) 0.012(2)
C40 0.077(3) 0.053(2) 0.063(2) 0.0274(19) 0.037(2) 0.039(2)
C41 0.293(16) 0.193(11) 0.231(13) -0.111(10) -0.160(12) 0.180(11)
C42 0.202(10) 0.153(7) 0.087(5) 0.002(5) -0.042(5) 0.093(7)
C43 0.125(6) 0.153(7) 0.349(13) 0.188(9) 0.161(8) 0.114(6)
C44 0.383(19) 0.171(9) 0.084(5) -0.014(5) 0.039(8) 0.171(11)

loop_
_atom_type_symbol
_atom_type_description
_atom_type_scat_dispersion_real
_atom_type_scat_dispersion_imag
_atom_type_scat_source
C C 0.0033 0.0016 'International Tables Vol C Tables 4.2.6.8 and 6.1.1.4'
H H 0.0000 0.0000 'International Tables Vol C Tables 4.2.6.8 and 6.1.1.4'
N N 0.0061 0.0033 'International Tables Vol C Tables 4.2.6.8 and 6.1.1.4'
O O 0.0106 0.0060 'International Tables Vol C Tables 4.2.6.8 and 6.1.1.4'
Mg Mg 0.0486 0.0363 'International Tables Vol C Tables 4.2.6.8 and 6.1.1.4'
K K 0.2009 0.2494 'International Tables Vol C Tables 4.2.6.8 and 6.1.1.4'

loop_
_geom_angle_atom_site_label_1
_geom_angle_atom_site_label_2
_geom_angle_atom_site_label_3
_geom_angle
_geom_angle_site_symmetry_1
_geom_angle_site_symmetry_3
N2 Mg N1 81.47(9) . .
N2 Mg Mg 139.30(8) . 2_565
N1 Mg Mg 138.61(8) . 2_565
N2 Mg K 59.41(7) . .
N1 Mg K 57.78(7) . .
Mg Mg K 127.90(5) 2_565 .
O1 K O3 96.24(9) . .
O1 K O2 96.48(8) . .
O3 K O2 73.13(9) . .
O1 K C1 144.20(8) . .
O3 K C1 117.74(9) . .
O2 K C1 103.59(8) . .
O1 K C2 141.34(8) . .
O3 K C2 101.14(9) . .
O2 K C2 121.51(8) . .
C1 K C2 27.23(7) . .
O1 K N1 118.03(7) . .
O3 K N1 144.50(8) . .
O2 K N1 109.31(7) . .
C1 K N1 26.85(7) . .
C2 K N1 46.16(7) . .
O1 K N2 115.23(7) . .
O3 K N2 108.71(8) . .
O2 K N2 147.41(7) . .
C1 K N2 45.64(7) . .
C2 K N2 26.19(6) . .
N1 K N2 49.96(6) . .
O1 K C3 155.13(8) . .
O3 K C3 105.04(8) . .
O2 K C3 77.97(7) . .
C1 K C3 26.15(7) . .
C2 K C3 46.52(7) . .
N1 K C3 44.93(6) . .
N2 K C3 70.09(6) . .
O1 K C4 148.57(8) . .
O3 K C4 76.02(9) . .
O2 K C4 109.76(8) . .
C1 K C4 45.73(7) . .
C2 K C4 25.39(7) . .
N1 K C4 69.87(7) . .
N2 K C4 43.88(6) . .
C3 K C4 52.28(7) . .
O1 K C13 78.56(9) . .
O3 K C13 136.71(9) . .
O2 K C13 64.99(8) . .
C1 K C13 83.46(9) . .
C2 K C13 109.47(8) . .
N1 K C13 64.80(8) . .
N2 K C13 112.32(7) . .
C3 K C13 77.15(9) . .
C4 K C13 127.80(8) . .
O1 K Mg 96.52(6) . .
O3 K Mg 141.03(7) . .
O2 K Mg 141.09(6) . .
C1 K Mg 50.11(5) . .
C2 K Mg 49.91(5) . .
N1 K Mg 33.63(4) . .
N2 K Mg 33.44(4) . .
C3 K Mg 74.94(5) . .
C4 K Mg 73.99(6) . .
C13 K Mg 82.00(6) . .
C5 N1 C1 118.6(2) . .
C5 N1 Mg 125.47(17) . .
C1 N1 Mg 111.32(16) . .
C5 N1 K 129.75(17) . .
C1 N1 K 66.92(14) . .
Mg N1 K 88.59(8) . .
C2 N2 C17 118.6(2) . .
C2 N2 Mg 111.95(16) . .
C17 N2 Mg 126.77(17) . .
C2 N2 K 66.30(14) . .
C17 N2 K 127.28(17) . .
Mg N2 K 87.15(8) . .
C32 O1 C29 109.2(3) . .
C32 O1 K 124.5(2) . .
C29 O1 K 121.3(2) . .
C37 O2 C40 108.7(3) . .
C37 O2 K 111.1(2) . .
C40 O2 K 139.5(2) . .
C33 O3 C36 108.2(3) . .
C33 O3 K 136.0(3) . .
C36 O3 K 114.3(2) . .
C41 O4 C42 109.2(8) . .
C2 C1 N1 117.5(2) . .
C2 C1 C3 123.6(2) . .
N1 C1 C3 118.0(2) . .
C2 C1 K 77.83(16) . .
N1 C1 K 86.22(15) . .
C3 C1 K 96.45(17) . .
C1 C2 N2 117.4(2) . .
C1 C2 C4 123.4(2) . .
N2 C2 C4 118.4(2) . .
C1 C2 K 74.93(16) . .
N2 C2 K 87.52(15) . .
C4 C2 K 98.47(18) . .
C1 C3 K 57.39(14) . .
C1 C3 H3A 109.5 . .
K C3 H3A 108.8 . .
C1 C3 H3B 109.5 . .
K C3 H3B 55.4 . .
H3A C3 H3B 109.5 . .
C1 C3 H3C 109.5 . .
K C3 H3C 141.7 . .
H3A C3 H3C 109.5 . .
H3B C3 H3C 109.5 . .
C2 C4 K 56.14(15) . .
C2 C4 H4A 109.5 . .
K C4 H4A 110.9 . .
C2 C4 H4B 109.5 . .
K C4 H4B 139.6 . .
H4A C4 H4B 109.5 . .
C2 C4 H4C 109.5 . .
K C4 H4C 55.8 . .
H4A C4 H4C 109.5 . .
H4B C4 H4C 109.5 . .
N1 C5 C6 119.4(2) . .
N1 C5 C10 122.6(3) . .
C6 C5 C10 117.8(2) . .
C7 C6 C5 119.5(3) . .
C7 C6 C11 119.8(3) . .
C5 C6 C11 120.6(2) . .
C8 C7 C6 121.9(3) . .
C8 C7 H7A 119.0 . .
C6 C7 H7A 119.0 . .
C7 C8 C9 119.3(3) . .
C7 C8 H8A 120.3 . .
C9 C8 H8A 120.3 . .
C8 C9 C10 122.0(3) . .
C8 C9 H9A 119.0 . .
C10 C9 H9A 119.0 . .
C9 C10 C5 119.3(3) . .
C9 C10 C14 119.7(3) . .
C5 C10 C14 120.8(2) . .
C6 C11 C13 110.3(3) . .
C6 C11 C12 113.6(3) . .
C13 C11 C12 110.3(3) . .
C6 C11 H11A 107.4 . .
C13 C11 H11A 107.4 . .
C12 C11 H11A 107.4 . .
C11 C12 H12A 109.5 . .
C11 C12 H12B 109.5 . .
H12A C12 H12B 109.5 . .
C11 C12 H12C 109.5 . .
H12A C12 H12C 109.5 . .
H12B C12 H12C 109.5 . .
C11 C13 K 91.5(2) . .
C11 C13 H13A 109.5 . .
K C13 H13A 82.7 . .
C11 C13 H13B 109.5 . .
K C13 H13B 40.6 . .
H13A C13 H13B 109.5 . .
C11 C13 H13C 109.5 . .
K C13 H13C 149.3 . .
H13A C13 H13C 109.5 . .
H13B C13 H13C 109.5 . .
C10 C14 C16 113.9(3) . .
C10 C14 C15 109.7(3) . .
C16 C14 C15 109.2(3) . .
C10 C14 H14A 107.9 . .
C16 C14 H14A 107.9 . .
C15 C14 H14A 107.9 . .
C14 C15 H15A 109.5 . .
C14 C15 H15B 109.5 . .
H15A C15 H15B 109.5 . .
C14 C15 H15C 109.5 . .
H15A C15 H15C 109.5 . .
H15B C15 H15C 109.5 . .
C14 C16 H16A 109.5 . .
C14 C16 H16B 109.5 . .
H16A C16 H16B 109.5 . .
C14 C16 H16C 109.5 . .
H16A C16 H16C 109.5 . .
H16B C16 H16C 109.5 . .
C18 C17 N2 119.8(3) . .
C18 C17 C22 118.2(3) . .
N2 C17 C22 122.0(2) . .
C19 C18 C17 120.1(3) . .
C19 C18 C23 118.1(3) . .
C17 C18 C23 121.8(2) . .
C20 C19 C18 121.9(3) . .
C20 C19 H19A 119.1 . .
C18 C19 H19A 119.1 . .
C19 C20 C21 118.6(3) . .
C19 C20 H20A 120.7 . .
C21 C20 H20A 120.7 . .
C20 C21 C22 121.8(3) . .
C20 C21 H21A 119.1 . .
C22 C21 H21A 119.1 . .
C21 C22 C17 119.3(3) . .
C21 C22 C26 119.0(3) . .
C17 C22 C26 121.5(2) . .
C24 C23 C18 112.3(3) . .
C24 C23 C25 110.7(3) . .
C18 C23 C25 111.3(3) . .
C24 C23 H23A 107.4 . .
C18 C23 H23A 107.4 . .
C25 C23 H23A 107.4 . .
C23 C24 H24A 109.5 . .
C23 C24 H24B 109.5 . .
H24A C24 H24B 109.5 . .
C23 C24 H24C 109.5 . .
H24A C24 H24C 109.5 . .
H24B C24 H24C 109.5 . .
C23 C25 H25A 109.5 . .
C23 C25 H25B 109.5 . .
H25A C25 H25B 109.5 . .
C23 C25 H25C 109.5 . .
H25A C25 H25C 109.5 . .
H25B C25 H25C 109.5 . .
C28 C26 C22 114.0(3) . .
C28 C26 C27 110.0(3) . .
C22 C26 C27 109.1(3) . .
C28 C26 H26A 107.8 . .
C22 C26 H26A 107.8 . .
C27 C26 H26A 107.8 . .
C26 C27 H27A 109.5 . .
C26 C27 H27B 109.5 . .
H27A C27 H27B 109.5 . .
C26 C27 H27C 109.5 . .
H27A C27 H27C 109.5 . .
H27B C27 H27C 109.5 . .
C26 C28 H28A 109.5 . .
C26 C28 H28B 109.5 . .
H28A C28 H28B 109.5 . .
C26 C28 H28C 109.5 . .
H28A C28 H28C 109.5 . .
H28B C28 H28C 109.5 . .
O1 C29 C30 106.1(3) . .
O1 C29 H29A 110.5 . .
C30 C29 H29A 110.5 . .
O1 C29 H29B 110.5 . .
C30 C29 H29B 110.5 . .
H29A C29 H29B 108.7 . .
C31 C30 C29 102.8(3) . .
C31 C30 H30A 111.2 . .
C29 C30 H30A 111.2 . .
C31 C30 H30B 111.2 . .
C29 C30 H30B 111.2 . .
H30A C30 H30B 109.1 . .
C30 C31 C32 103.1(3) . .
C30 C31 H31A 111.1 . .
C32 C31 H31A 111.1 . .
C30 C31 H31B 111.1 . .
C32 C31 H31B 111.1 . .
H31A C31 H31B 109.1 . .
O1 C32 C31 105.2(3) . .
O1 C32 H32A 110.7 . .
C31 C32 H32A 110.7 . .
O1 C32 H32B 110.7 . .
C31 C32 H32B 110.7 . .
H32A C32 H32B 108.8 . .
O3 C33 C34 108.9(4) . .
O3 C33 H33A 109.9 . .
C34 C33 H33A 109.9 . .
O3 C33 H33B 109.9 . .
C34 C33 H33B 109.9 . .
H33A C33 H33B 108.3 . .
C33 C34 C35 104.7(5) . .
C33 C34 H34A 110.8 . .
C35 C34 H34A 110.8 . .
C33 C34 H34B 110.8 . .
C35 C34 H34B 110.8 . .
H34A C34 H34B 108.9 . .
C36 C35 C34 107.1(4) . .
C36 C35 H35A 110.3 . .
C34 C35 H35A 110.3 . .
C36 C35 H35B 110.3 . .
C34 C35 H35B 110.3 . .
H35A C35 H35B 108.6 . .
O3 C36 C35 107.6(5) . .
O3 C36 H36A 110.2 . .
C35 C36 H36A 110.2 . .
O3 C36 H36B 110.2 . .
C35 C36 H36B 110.2 . .
H36A C36 H36B 108.5 . .
O2 C37 C38 106.0(3) . .
O2 C37 H37A 110.5 . .
C38 C37 H37A 110.5 . .
O2 C37 H37B 110.5 . .
C38 C37 H37B 110.5 . .
H37A C37 H37B 108.7 . .
C37 C38 C39 102.4(4) . .
C37 C38 H38A 111.3 . .
C39 C38 H38A 111.3 . .
C37 C38 H38B 111.3 . .
C39 C38 H38B 111.3 . .
H38A C38 H38B 109.2 . .
C38 C39 C40 103.7(3) . .
C38 C39 H39A 111.0 . .
C40 C39 H39A 111.0 . .
C38 C39 H39B 111.0 . .
C40 C39 H39B 111.0 . .
H39A C39 H39B 109.0 . .
O2 C40 C39 107.1(3) . .
O2 C40 H40A 110.3 . .
C39 C40 H40A 110.3 . .
O2 C40 H40B 110.3 . .
C39 C40 H40B 110.3 . .
H40A C40 H40B 108.5 . .
O4 C41 C44 113.6(10) . .
O4 C41 H41A 108.8 . .
C44 C41 H41A 108.8 . .
O4 C41 H41B 108.8 . .
C44 C41 H41B 108.8 . .
H41A C41 H41B 107.7 . .
O4 C42 C43 106.0(7) . .
O4 C42 H42A 110.5 . .
C43 C42 H42A 110.5 . .
O4 C42 H42B 110.5 . .
C43 C42 H42B 110.5 . .
H42A C42 H42B 108.7 . .
C44 C43 C42 97.1(6) . .
C44 C43 H43A 112.3 . .
C42 C43 H43A 112.3 . .
C44 C43 H43B 112.3 . .
C42 C43 H43B 112.3 . .
H43A C43 H43B 109.9 . .
C41 C44 C43 109.5(8) . .
C41 C44 H44A 109.8 . .
C43 C44 H44A 109.8 . .
C41 C44 H44B 109.8 . .
C43 C44 H44B 109.8 . .
H44A C44 H44B 108.2 . .

loop_
_geom_bond_atom_site_label_1
_geom_bond_atom_site_label_2
_geom_bond_distance
_geom_bond_site_symmetry_2
Mg N2 2.043(2) .
Mg N1 2.051(2) .
Mg Mg 2.9370(18) 2_565
Mg K 3.7031(12) .
K O1 2.681(2) .
K O3 2.740(3) .
K O2 2.795(2) .
K C1 2.889(3) .
K C2 2.925(3) .
K N1 3.134(2) .
K N2 3.192(2) .
K C3 3.408(3) .
K C4 3.484(3) .
K C13 3.523(5) .
N1 C5 1.403(3) .
N1 C1 1.419(3) .
N2 C2 1.410(3) .
N2 C17 1.419(3) .
O1 C32 1.436(4) .
O1 C29 1.437(4) .
O2 C37 1.409(5) .
O2 C40 1.434(4) .
O3 C33 1.414(6) .
O3 C36 1.425(5) .
O4 C41 1.221(10) .
O4 C42 1.299(10) .
C1 C2 1.369(4) .
C1 C3 1.512(4) .
C2 C4 1.510(4) .
C3 H3A 0.9800 .
C3 H3B 0.9800 .
C3 H3C 0.9800 .
C4 H4A 0.9800 .
C4 H4B 0.9800 .
C4 H4C 0.9800 .
C5 C6 1.427(4) .
C5 C10 1.427(4) .
C6 C7 1.391(4) .
C6 C11 1.511(4) .
C7 C8 1.370(5) .
C7 H7A 0.9500 .
C8 C9 1.371(5) .
C8 H8A 0.9500 .
C9 C10 1.392(4) .
C9 H9A 0.9500 .
C10 C14 1.522(4) .
C11 C13 1.518(5) .
C11 C12 1.520(4) .
C11 H11A 1.0000 .
C12 H12A 0.9800 .
C12 H12B 0.9800 .
C12 H12C 0.9800 .
C13 H13A 0.9800 .
C13 H13B 0.9800 .
C13 H13C 0.9800 .
C14 C16 1.524(4) .
C14 C15 1.526(5) .
C14 H14A 1.0000 .
C15 H15A 0.9800 .
C15 H15B 0.9800 .
C15 H15C 0.9800 .
C16 H16A 0.9800 .
C16 H16B 0.9800 .
C16 H16C 0.9800 .
C17 C18 1.409(4) .
C17 C22 1.423(4) .
C18 C19 1.384(4) .
C18 C23 1.520(4) .
C19 C20 1.379(5) .
C19 H19A 0.9500 .
C20 C21 1.383(5) .
C20 H20A 0.9500 .
C21 C22 1.390(4) .
C21 H21A 0.9500 .
C22 C26 1.520(4) .
C23 C24 1.516(4) .
C23 C25 1.523(5) .
C23 H23A 1.0000 .
C24 H24A 0.9800 .
C24 H24B 0.9800 .
C24 H24C 0.9800 .
C25 H25A 0.9800 .
C25 H25B 0.9800 .
C25 H25C 0.9800 .
C26 C28 1.515(5) .
C26 C27 1.535(4) .
C26 H26A 1.0000 .
C27 H27A 0.9800 .
C27 H27B 0.9800 .
C27 H27C 0.9800 .
C28 H28A 0.9800 .
C28 H28B 0.9800 .
C28 H28C 0.9800 .
C29 C30 1.506(5) .
C29 H29A 0.9900 .
C29 H29B 0.9900 .
C30 C31 1.478(6) .
C30 H30A 0.9900 .
C30 H30B 0.9900 .
C31 C32 1.510(5) .
C31 H31A 0.9900 .
C31 H31B 0.9900 .
C32 H32A 0.9900 .
C32 H32B 0.9900 .
C33 C34 1.458(7) .
C33 H33A 0.9900 .
C33 H33B 0.9900 .
C34 C35 1.474(8) .
C34 H34A 0.9900 .
C34 H34B 0.9900 .
C35 C36 1.427(7) .
C35 H35A 0.9900 .
C35 H35B 0.9900 .
C36 H36A 0.9900 .
C36 H36B 0.9900 .
C37 C38 1.498(6) .
C37 H37A 0.9900 .
C37 H37B 0.9900 .
C38 C39 1.503(6) .
C38 H38A 0.9900 .
C38 H38B 0.9900 .
C39 C40 1.511(6) .
C39 H39A 0.9900 .
C39 H39B 0.9900 .
C40 H40A 0.9900 .
C40 H40B 0.9900 .
C41 C44 1.223(14) .
C41 H41A 0.9900 .
C41 H41B 0.9900 .
C42 C43 1.479(12) .
C42 H42A 0.9900 .
C42 H42B 0.9900 .
C43 C44 1.439(13) .
C43 H43A 0.9900 .
C43 H43B 0.9900 .
C44 H44A 0.9900 .
C44 H44B 0.9900 .

loop_
_geom_torsion_atom_site_label_1
_geom_torsion_atom_site_label_2
_geom_torsion_atom_site_label_3
_geom_torsion_atom_site_label_4
_geom_torsion
_geom_torsion_site_symmetry_1
N2 Mg K O1 127.26(9) .
N1 Mg K O1 -133.02(10) .
Mg Mg K O1 -3.74(8) 2_565
N2 Mg K O3 18.89(13) .
N1 Mg K O3 118.61(13) .
Mg Mg K O3 -112.10(11) 2_565
N2 Mg K O2 -123.94(12) .
N1 Mg K O2 -24.22(12) .
Mg Mg K O2 105.06(10) 2_565
N2 Mg K C1 -67.17(10) .
N1 Mg K C1 32.55(10) .
Mg Mg K C1 161.84(9) 2_565
N2 Mg K C2 -31.38(10) .
N1 Mg K C2 68.34(10) .
Mg Mg K C2 -162.37(9) 2_565
N2 Mg K N1 -99.72(11) .
Mg Mg K N1 129.28(10) 2_565
N1 Mg K N2 99.72(11) .
Mg Mg K N2 -130.99(10) 2_565
N2 Mg K C3 -76.55(9) .
N1 Mg K C3 23.17(9) .
Mg Mg K C3 152.46(8) 2_565
N2 Mg K C4 -22.14(9) .
N1 Mg K C4 77.59(9) .
Mg Mg K C4 -153.13(8) 2_565
N2 Mg K C13 -155.32(10) .
N1 Mg K C13 -55.60(10) .
Mg Mg K C13 73.69(8) 2_565
N2 Mg N1 C5 -160.8(2) .
Mg Mg N1 C5 27.6(3) 2_565
K Mg N1 C5 140.2(2) .
N2 Mg N1 C1 -5.41(18) .
Mg Mg N1 C1 -177.03(15) 2_565
K Mg N1 C1 -64.50(16) .
N2 Mg N1 K 59.09(8) .
Mg Mg N1 K -112.53(11) 2_565
O1 K N1 C5 -81.9(2) .
O3 K N1 C5 114.7(2) .
O2 K N1 C5 26.9(2) .
C1 K N1 C5 108.8(3) .
C2 K N1 C5 142.4(2) .
N2 K N1 C5 177.5(2) .
C3 K N1 C5 75.3(2) .
C4 K N1 C5 131.6(2) .
C13 K N1 C5 -21.8(2) .
Mg K N1 C5 -137.3(2) .
O1 K N1 C1 169.32(15) .
O3 K N1 C1 5.9(2) .
O2 K N1 C1 -81.90(15) .
C2 K N1 C1 33.65(14) .
N2 K N1 C1 68.75(15) .
C3 K N1 C1 -33.51(15) .
C4 K N1 C1 22.76(14) .
C13 K N1 C1 -130.61(16) .
Mg K N1 C1 113.94(17) .
O1 K N1 Mg 55.38(10) .
O3 K N1 Mg -108.03(14) .
O2 K N1 Mg 164.15(8) .
C1 K N1 Mg -113.94(17) .
C2 K N1 Mg -80.29(10) .
N2 K N1 Mg -45.19(7) .
C3 K N1 Mg -147.45(12) .
C4 K N1 Mg -91.18(9) .
C13 K N1 Mg 115.45(10) .
N1 Mg N2 C2 5.51(18) .
Mg Mg N2 C2 177.01(15) 2_565
K Mg N2 C2 63.00(17) .
N1 Mg N2 C17 166.5(2) .
Mg Mg N2 C17 -22.0(3) 2_565
K Mg N2 C17 -136.0(2) .
N1 Mg N2 K -57.48(8) .
Mg Mg N2 K 114.02(11) 2_565
O1 K N2 C2 -176.45(15) .
O3 K N2 C2 76.91(16) .
O2 K N2 C2 -10.9(2) .
C1 K N2 C2 -33.96(15) .
N1 K N2 C2 -70.04(15) .
C3 K N2 C2 -22.81(14) .
C4 K N2 C2 32.99(14) .
C13 K N2 C2 -88.95(16) .
Mg K N2 C2 -115.51(17) .
O1 K N2 C17 74.7(2) .
O3 K N2 C17 -31.9(2) .
O2 K N2 C17 -119.7(2) .
C1 K N2 C17 -142.8(2) .
C2 K N2 C17 -108.8(3) .
N1 K N2 C17 -178.9(2) .
C3 K N2 C17 -131.6(2) .
C4 K N2 C17 -75.8(2) .
C13 K N2 C17 162.2(2) .
Mg K N2 C17 135.7(2) .
O1 K N2 Mg -60.94(10) .
O3 K N2 Mg -167.59(8) .
O2 K N2 Mg 104.65(14) .
C1 K N2 Mg 81.55(10) .
C2 K N2 Mg 115.51(17) .
N1 K N2 Mg 45.47(7) .
C3 K N2 Mg 92.70(9) .
C4 K N2 Mg 148.49(12) .
C13 K N2 Mg 26.55(10) .
O3 K O1 C32 3.7(3) .
O2 K O1 C32 77.4(3) .
C1 K O1 C32 -158.4(2) .
C2 K O1 C32 -112.9(3) .
N1 K O1 C32 -166.7(2) .
N2 K O1 C32 -110.3(3) .
C3 K O1 C32 152.7(2) .
C4 K O1 C32 -69.6(3) .
C13 K O1 C32 140.2(3) .
Mg K O1 C32 -139.3(3) .
O3 K O1 C29 156.0(3) .
O2 K O1 C29 -130.3(3) .
C1 K O1 C29 -6.1(3) .
C2 K O1 C29 39.4(3) .
N1 K O1 C29 -14.4(3) .
N2 K O1 C29 42.0(3) .
C3 K O1 C29 -55.0(3) .
C4 K O1 C29 82.7(3) .
C13 K O1 C29 -67.5(3) .
Mg K O1 C29 12.9(3) .
O1 K O2 C37 -20.9(3) .
O3 K O2 C37 73.7(3) .
C1 K O2 C37 -171.0(3) .
C2 K O2 C37 166.6(2) .
N1 K O2 C37 -143.6(2) .
N2 K O2 C37 172.2(2) .
C3 K O2 C37 -176.3(3) .
C4 K O2 C37 141.5(2) .
C13 K O2 C37 -95.0(3) .
Mg K O2 C37 -129.7(2) .
O1 K O2 C40 147.9(4) .
O3 K O2 C40 -117.6(4) .
C1 K O2 C40 -2.3(4) .
C2 K O2 C40 -24.6(4) .
N1 K O2 C40 25.1(4) .
N2 K O2 C40 -19.0(4) .
C3 K O2 C40 -7.6(3) .
C4 K O2 C40 -49.7(4) .
C13 K O2 C40 73.7(4) .
Mg K O2 C40 39.0(4) .
O1 K O3 C33 -11.8(5) .
O2 K O3 C33 -106.7(5) .
C1 K O3 C33 156.5(5) .
C2 K O3 C33 133.5(5) .
N1 K O3 C33 153.5(5) .
N2 K O3 C33 107.5(5) .
C3 K O3 C33 -178.8(5) .
C4 K O3 C33 137.2(5) .
C13 K O3 C33 -91.7(5) .
Mg K O3 C33 96.7(5) .
O1 K O3 C36 152.6(3) .
O2 K O3 C36 57.7(3) .
C1 K O3 C36 -39.1(3) .
C2 K O3 C36 -62.1(3) .
N1 K O3 C36 -42.1(4) .
N2 K O3 C36 -88.1(3) .
C3 K O3 C36 -14.5(3) .
C4 K O3 C36 -58.4(3) .
C13 K O3 C36 72.6(3) .
Mg K O3 C36 -99.0(3) .
C5 N1 C1 C2 161.8(2) .
Mg N1 C1 C2 4.6(3) .
K N1 C1 C2 -74.2(2) .
C5 N1 C1 C3 -28.7(4) .
Mg N1 C1 C3 174.1(2) .
K N1 C1 C3 95.3(2) .
C5 N1 C1 K -124.0(2) .
Mg N1 C1 K 78.75(13) .
O1 K C1 C2 102.90(19) .
O3 K C1 C2 -56.98(18) .
O2 K C1 C2 -134.85(15) .
N1 K C1 C2 119.1(2) .
N2 K C1 C2 32.59(14) .
C3 K C1 C2 -123.0(2) .
C4 K C1 C2 -30.36(14) .
C13 K C1 C2 162.89(16) .
Mg K C1 C2 77.87(15) .
O1 K C1 N1 -16.2(2) .
O3 K C1 N1 -176.13(14) .
O2 K C1 N1 106.00(14) .
C2 K C1 N1 -119.1(2) .
N2 K C1 N1 -86.55(15) .
C3 K C1 N1 117.8(2) .
C4 K C1 N1 -149.51(18) .
C13 K C1 N1 43.74(14) .
Mg K C1 N1 -41.28(12) .
O1 K C1 C3 -134.05(18) .
O3 K C1 C3 66.07(19) .
O2 K C1 C3 -11.80(18) .
C2 K C1 C3 123.0(2) .
N1 K C1 C3 -117.8(2) .
N2 K C1 C3 155.6(2) .
C4 K C1 C3 92.69(19) .
C13 K C1 C3 -74.06(17) .
Mg K C1 C3 -159.08(19) .
N1 C1 C2 N2 0.1(4) .
C3 C1 C2 N2 -168.7(2) .
K C1 C2 N2 -79.0(2) .
N1 C1 C2 C4 169.5(3) .
C3 C1 C2 C4 0.6(4) .
K C1 C2 C4 90.3(3) .
N1 C1 C2 K 79.2(2) .
C3 C1 C2 K -89.7(3) .
C17 N2 C2 C1 -167.5(2) .
Mg N2 C2 C1 -4.8(3) .
K N2 C2 C1 71.6(2) .
C17 N2 C2 C4 22.6(4) .
Mg N2 C2 C4 -174.7(2) .
K N2 C2 C4 -98.3(2) .
C17 N2 C2 K 120.9(2) .
Mg N2 C2 K -76.38(13) .
O1 K C2 C1 -114.10(17) .
O3 K C2 C1 130.85(16) .
O2 K C2 C1 53.93(18) .
N1 K C2 C1 -33.16(14) .
N2 K C2 C1 -119.2(2) .
C3 K C2 C1 30.61(14) .
C4 K C2 C1 122.4(2) .
C13 K C2 C1 -18.06(17) .
Mg K C2 C1 -78.68(15) .
O1 K C2 N2 5.1(2) .
O3 K C2 N2 -109.91(15) .
O2 K C2 N2 173.16(13) .
C1 K C2 N2 119.2(2) .
N1 K C2 N2 86.08(15) .
C3 K C2 N2 149.85(18) .
C4 K C2 N2 -118.3(2) .
C13 K C2 N2 101.18(15) .
Mg K C2 N2 40.56(12) .
O1 K C2 C4 123.49(17) .
O3 K C2 C4 8.44(18) .
O2 K C2 C4 -68.49(18) .
C1 K C2 C4 -122.4(2) .
N1 K C2 C4 -155.6(2) .
N2 K C2 C4 118.3(2) .
C3 K C2 C4 -91.81(18) .
C13 K C2 C4 -140.48(16) .
Mg K C2 C4 158.90(19) .
C2 C1 C3 K 79.7(3) .
N1 C1 C3 K -89.1(2) .
O1 K C3 C1 89.0(2) .
O3 K C3 C1 -123.10(17) .
O2 K C3 C1 168.27(18) .
C2 K C3 C1 -31.91(16) .
N1 K C3 C1 34.45(15) .
N2 K C3 C1 -18.28(16) .
C4 K C3 C1 -64.72(17) .
C13 K C3 C1 101.52(18) .
Mg K C3 C1 16.48(15) .
C1 C2 C4 K -77.5(3) .
N2 C2 C4 K 91.8(2) .
O1 K C4 C2 -92.6(2) .
O3 K C4 C2 -171.47(18) .
O2 K C4 C2 122.56(17) .
C1 K C4 C2 32.65(15) .
N1 K C4 C2 18.52(15) .
N2 K C4 C2 -34.08(15) .
C3 K C4 C2 66.47(17) .
C13 K C4 C2 49.4(2) .
Mg K C4 C2 -16.65(15) .
C1 N1 C5 C6 130.5(3) .
Mg N1 C5 C6 -75.8(3) .
K N1 C5 C6 47.8(3) .
C1 N1 C5 C10 -53.7(4) .
Mg N1 C5 C10 100.0(3) .
K N1 C5 C10 -136.4(2) .
N1 C5 C6 C7 179.9(3) .
C10 C5 C6 C7 3.9(4) .
N1 C5 C6 C11 -3.9(4) .
C10 C5 C6 C11 -179.9(2) .
C5 C6 C7 C8 -0.8(5) .
C11 C6 C7 C8 -177.0(3) .
C6 C7 C8 C9 -1.7(6) .
C7 C8 C9 C10 0.9(6) .
C8 C9 C10 C5 2.3(5) .
C8 C9 C10 C14 -172.0(3) .
N1 C5 C10 C9 179.5(3) .
C6 C5 C10 C9 -4.6(4) .
N1 C5 C10 C14 -6.2(4) .
C6 C5 C10 C14 169.6(3) .
C7 C6 C11 C13 83.4(4) .
C5 C6 C11 C13 -92.7(3) .
C7 C6 C11 C12 -41.1(4) .
C5 C6 C11 C12 142.8(3) .
C6 C11 C13 K 97.1(2) .
C12 C11 C13 K -136.5(2) .
O1 K C13 C11 92.8(2) .
O3 K C13 C11 179.73(17) .
O2 K C13 C11 -164.4(2) .
C1 K C13 C11 -56.10(19) .
C2 K C13 C11 -47.9(2) .
N1 K C13 C11 -35.91(18) .
N2 K C13 C11 -20.0(2) .
C3 K C13 C11 -81.9(2) .
C4 K C13 C11 -68.1(2) .
Mg K C13 C11 -5.58(18) .
C9 C10 C14 C16 -32.2(4) .
C5 C10 C14 C16 153.5(3) .
C9 C10 C14 C15 90.5(4) .
C5 C10 C14 C15 -83.8(3) .
C2 N2 C17 C18 -124.3(3) .
Mg N2 C17 C18 75.8(3) .
K N2 C17 C18 -43.6(3) .
C2 N2 C17 C22 59.2(3) .
Mg N2 C17 C22 -100.7(3) .
K N2 C17 C22 139.9(2) .
N2 C17 C18 C19 -179.8(3) .
C22 C17 C18 C19 -3.2(4) .
N2 C17 C18 C23 1.7(4) .
C22 C17 C18 C23 178.3(3) .
C17 C18 C19 C20 0.3(5) .
C23 C18 C19 C20 178.8(3) .
C18 C19 C20 C21 1.5(5) .
C19 C20 C21 C22 -0.2(5) .
C20 C21 C22 C17 -2.8(5) .
C20 C21 C22 C26 172.5(3) .
C18 C17 C22 C21 4.4(4) .
N2 C17 C22 C21 -179.0(3) .
C18 C17 C22 C26 -170.8(3) .
N2 C17 C22 C26 5.8(4) .
C19 C18 C23 C24 59.3(4) .
C17 C18 C23 C24 -122.2(3) .
C19 C18 C23 C25 -65.5(4) .
C17 C18 C23 C25 113.0(3) .
C21 C22 C26 C28 41.9(4) .
C17 C22 C26 C28 -142.9(3) .
C21 C22 C26 C27 -81.5(4) .
C17 C22 C26 C27 93.7(3) .
C32 O1 C29 C30 -9.0(4) .
K O1 C29 C30 -165.1(2) .
O1 C29 C30 C31 28.8(4) .
C29 C30 C31 C32 -36.6(4) .
C29 O1 C32 C31 -14.1(4) .
K O1 C32 C31 141.0(2) .
C30 C31 C32 O1 31.9(4) .
C36 O3 C33 C34 -3.5(7) .
K O3 C33 C34 161.5(4) .
O3 C33 C34 C35 -8.2(8) .
C33 C34 C35 C36 16.7(9) .
C33 O3 C36 C35 14.2(6) .
K O3 C36 C35 -154.4(4) .
C34 C35 C36 O3 -19.3(8) .
C40 O2 C37 C38 26.5(4) .
K O2 C37 C38 -161.2(3) .
O2 C37 C38 C39 -35.2(4) .
C37 C38 C39 C40 29.9(4) .
C37 O2 C40 C39 -6.9(4) .
K O2 C40 C39 -175.8(2) .
C38 C39 C40 O2 -15.2(4) .
C42 O4 C41 C44 22(2) .
C41 O4 C42 C43 -21.6(18) .
O4 C42 C43 C44 13.3(13) .
O4 C41 C44 C43 -12(2) .
C42 C43 C44 C41 -1.6(16) .
